data_4081574
loop_
_publ_author_name
'Vincent, Kevin B.'
'Zeng, Qiang'
'Parthey, Matthias'
'Yufit, Dmitry S.'
'Howard, Judith A.K.'
'Hartl, Franti\<sek'
'Kaupp, Martin'
'Low, Paul J.'

_publ_section_title
;
 Syntheses, Spectroelectrochemical Studies, and Molecular and Electronic
 Structures of Ferrocenyl Ene-diynes
;
_journal_issue 20
_journal_name_full Organometallics
_journal_page_first 6022
_journal_paper_doi 10.1021/om400535y
_journal_volume 32
_journal_year 2013
_chemical_formula_moiety 'C28 H18 Fe N2 O4'
_chemical_formula_sum 'C28 H18 Fe N2 O4'
_chemical_formula_weight 502.29
_chemical_name_systematic
;
 ? 
;
_space_group_crystal_system triclinic
_space_group_IT_number 2
_space_group_name_Hall '-P 1'
_space_group_name_H-M_alt 'P -1'
_symmetry_space_group_name_Hall '-P 1'
_symmetry_space_group_name_H-M 'P -1'
_atom_sites_solution_hydrogens difmap
_atom_sites_solution_primary iterative
_atom_sites_solution_secondary difmap
_audit_creation_date 2013-06-05
_audit_creation_method
;
  Olex2 1.2-beta
  (compiled 2012.01.17 svn.r2163, GUI svn.r4036)
;
_cell_angle_alpha 87.211(2)
_cell_angle_beta 81.908(2)
_cell_angle_gamma 79.096(2)
_cell_formula_units_Z 2
_cell_length_a 7.6788(6)
_cell_length_b 9.2709(7)
_cell_length_c 16.1965(13)
_cell_measurement_reflns_used 3808
_cell_measurement_temperature 120
_cell_measurement_theta_max 29.45
_cell_measurement_theta_min 2.54
_cell_volume 1120.64(15)
_computing_cell_refinement 'SAINT v6.45A (Bruker, 2003)'
_computing_data_collection 'SMART v5.625 (Bruker, 2001)'
_computing_data_reduction 'SAINT v6.45A (Bruker, 2003)'
_computing_molecular_graphics
;
O. V. Dolomanov, L. J. Bourhis, R. J. Gildea, J. A. K. Howard and H. Puschmann,
OLEX2: a complete structure solution, refinement and analysis program.
J. Appl. Cryst. (2009). 42, 339-341.
;
_computing_publication_material
;
O. V. Dolomanov, L. J. Bourhis, R. J. Gildea, J. A. K. Howard and H. Puschmann,
OLEX2: a complete structure solution, refinement and analysis program.
J. Appl. Cryst. (2009). 42, 339-341.
;
_computing_structure_refinement
;
XL, G.M. Sheldrick, Acta Cryst.
(2008). A64, 112-122
;
_computing_structure_solution
;
olex2.solve (L.J. Bourhis, O.V. Dolomanov, R.J. Gildea, J.A.K. Howard,
H. Puschmann, in preparation, 2011)
;
_diffrn_ambient_temperature 120
_diffrn_detector 'CCD area detector'
_diffrn_detector_area_resol_mean 5.6
_diffrn_detector_type 'Bruker SMART CCD 6000 area detector'
_diffrn_measured_fraction_theta_full 0.991
_diffrn_measured_fraction_theta_max 0.991
_diffrn_measurement_device 'three-circle diffractometer'
_diffrn_measurement_device_type 'Bruker SMART CCD 6000 area detector'
_diffrn_measurement_method '\w scans'
_diffrn_radiation_monochromator graphite
_diffrn_radiation_probe x-ray
_diffrn_radiation_type MoK\a
_diffrn_radiation_wavelength 0.71073
_diffrn_radiation_xray_symbol K-L~3~
_diffrn_reflns_av_R_equivalents 0.0341
_diffrn_reflns_av_unetI/netI 0.0500
_diffrn_reflns_limit_h_max 10
_diffrn_reflns_limit_h_min -10
_diffrn_reflns_limit_k_max 12
_diffrn_reflns_limit_k_min -12
_diffrn_reflns_limit_l_max 22
_diffrn_reflns_limit_l_min -22
_diffrn_reflns_number 14152
_diffrn_reflns_theta_full 29.50
_diffrn_reflns_theta_max 29.50
_diffrn_reflns_theta_min 1.27
_diffrn_source 'sealed X-ray tube'
_diffrn_source_current 35.0
_diffrn_source_power 1.75
_diffrn_source_target Mo
_diffrn_source_voltage 50.0
_exptl_absorpt_coefficient_mu 0.713
_exptl_absorpt_correction_T_max 1.0000
_exptl_absorpt_correction_T_min 0.4108
_exptl_absorpt_correction_type multi-scan
_exptl_absorpt_process_details
;
SADABS-2006/1 (Bruker,2006) was used for absorption correction.
R(int) was 0.0414 before and 0.0247 after correction.
The Ratio of minimum to maximum transmission is 0.4108.
The \l/2 correction factor is 0.0015.
;
_exptl_crystal_colour 'dull dark red'
_exptl_crystal_colour_lustre dull
_exptl_crystal_colour_modifier dark
_exptl_crystal_colour_primary red
_exptl_crystal_density_diffrn 1.489
_exptl_crystal_density_method 'not measured'
_exptl_crystal_description plate
_exptl_crystal_F_000 516
_exptl_crystal_size_max 0.43
_exptl_crystal_size_mid 0.12
_exptl_crystal_size_min 0.06
_refine_diff_density_max 0.469
_refine_diff_density_min -0.378
_refine_diff_density_rms 0.068
_refine_ls_extinction_method none
_refine_ls_goodness_of_fit_ref 1.047
_refine_ls_hydrogen_treatment refall
_refine_ls_matrix_type full
_refine_ls_number_parameters 388
_refine_ls_number_reflns 6195
_refine_ls_number_restraints 0
_refine_ls_restrained_S_all 1.047
_refine_ls_R_factor_all 0.0633
_refine_ls_R_factor_gt 0.0406
_refine_ls_shift/su_max 0.002
_refine_ls_shift/su_mean 0.000
_refine_ls_structure_factor_coef Fsqd
_refine_ls_weighting_details 'calc w=1/[\s^2^(Fo^2^)+(0.0400P)^2^+0.4000P] where P=(Fo^2^+2Fc^2^)/3'
_refine_ls_weighting_scheme calc
_refine_ls_wR_factor_gt 0.0905
_refine_ls_wR_factor_ref 0.1012
_reflns_number_gt 4668
_reflns_number_total 6195
_reflns_threshold_expression >2sigma(I)
_cod_data_source_file om400535y_si_002.cif
_cod_data_source_block 3d_12srv057n
_cod_database_code 4081574

loop_
_space_group_symop_id
_space_group_symop_operation_xyz
1 'x, y, z'
2 '-x, -y, -z'

loop_
_atom_site_label
_atom_site_type_symbol
_atom_site_fract_x
_atom_site_fract_y
_atom_site_fract_z
_atom_site_U_iso_or_equiv
_atom_site_adp_type
_atom_site_occupancy
_atom_site_symmetry_multiplicity
_atom_site_calc_flag
Fe1 Fe 0.46281(4) 0.02838(3) 0.742180(17) 0.02138(8) Uani 1 1 d
O1 O 1.4457(2) 0.71029(17) 1.02635(10) 0.0353(4) Uani 1 1 d
O2 O 1.2280(2) 0.88997(17) 1.06273(9) 0.0339(3) Uani 1 1 d
O3 O -0.1126(3) 0.8624(3) 0.43491(14) 0.0751(7) Uani 1 1 d
O4 O -0.2707(2) 0.7078(2) 0.49594(11) 0.0422(4) Uani 1 1 d
N1 N 1.2897(2) 0.77483(19) 1.02658(10) 0.0261(4) Uani 1 1 d
N2 N -0.1354(3) 0.7633(2) 0.48518(12) 0.0396(5) Uani 1 1 d
C1 C 0.6747(3) 0.1311(2) 0.70274(12) 0.0248(4) Uani 1 1 d
C2 C 0.5491(3) 0.1525(2) 0.64332(12) 0.0260(4) Uani 1 1 d
C3 C 0.5346(3) 0.0125(3) 0.61633(13) 0.0294(4) Uani 1 1 d
C4 C 0.6472(3) -0.0970(3) 0.65951(14) 0.0315(5) Uani 1 1 d
C5 C 0.7332(3) -0.0247(2) 0.71236(14) 0.0289(4) Uani 1 1 d
C6 C 0.3324(3) 0.1136(3) 0.85272(13) 0.0310(5) Uani 1 1 d
C7 C 0.2146(3) 0.1325(3) 0.79201(14) 0.0315(5) Uani 1 1 d
C8 C 0.2061(3) -0.0074(3) 0.76351(15) 0.0369(5) Uani 1 1 d
C9 C 0.3191(4) -0.1130(3) 0.80676(17) 0.0442(6) Uani 1 1 d
C10 C 0.3977(3) -0.0375(3) 0.86196(15) 0.0405(6) Uani 1 1 d
C11 C 0.7350(3) 0.2368(2) 0.74936(12) 0.0255(4) Uani 1 1 d
C12 C 0.6830(3) 0.3847(2) 0.75221(12) 0.0257(4) Uani 1 1 d
C13 C 0.7700(3) 0.4674(2) 0.80090(13) 0.0278(4) Uani 1 1 d
C14 C 0.8506(3) 0.5300(2) 0.84119(13) 0.0291(4) Uani 1 1 d
C15 C 0.9595(3) 0.5955(2) 0.88806(12) 0.0256(4) Uani 1 1 d
C16 C 1.1362(3) 0.5250(2) 0.89209(14) 0.0280(4) Uani 1 1 d
C17 C 1.2441(3) 0.5825(2) 0.93804(13) 0.0275(4) Uani 1 1 d
C18 C 1.1739(3) 0.7111(2) 0.97975(12) 0.0227(4) Uani 1 1 d
C19 C 1.0003(3) 0.7838(2) 0.97707(13) 0.0267(4) Uani 1 1 d
C20 C 0.8934(3) 0.7259(2) 0.93099(14) 0.0299(4) Uani 1 1 d
C21 C 0.5428(3) 0.4651(2) 0.70884(13) 0.0277(4) Uani 1 1 d
C22 C 0.4237(3) 0.5288(2) 0.67289(13) 0.0291(4) Uani 1 1 d
C23 C 0.2797(3) 0.5936(2) 0.62758(13) 0.0263(4) Uani 1 1 d
C24 C 0.1195(3) 0.5399(2) 0.64033(14) 0.0294(4) Uani 1 1 d
C25 C -0.0169(3) 0.5953(2) 0.59419(14) 0.0290(4) Uani 1 1 d
C26 C 0.0076(3) 0.7056(2) 0.53622(13) 0.0294(4) Uani 1 1 d
C27 C 0.1613(3) 0.7637(3) 0.52296(16) 0.0394(6) Uani 1 1 d
C28 C 0.2985(3) 0.7069(3) 0.56917(16) 0.0379(5) Uani 1 1 d
H2 H 0.487(3) 0.240(3) 0.6253(15) 0.034(6) Uiso 1 1 d
H3 H 0.461(4) -0.003(3) 0.5799(17) 0.043(7) Uiso 1 1 d
H4 H 0.660(4) -0.206(3) 0.6558(16) 0.044(7) Uiso 1 1 d
H5 H 0.813(3) -0.067(3) 0.7494(15) 0.028(6) Uiso 1 1 d
H6 H 0.367(3) 0.190(3) 0.8819(15) 0.036(7) Uiso 1 1 d
H7 H 0.156(4) 0.224(3) 0.7701(17) 0.048(8) Uiso 1 1 d
H8 H 0.139(4) -0.025(3) 0.7200(18) 0.054(8) Uiso 1 1 d
H9 H 0.345(4) -0.212(4) 0.801(2) 0.071(10) Uiso 1 1 d
H10 H 0.476(4) -0.072(3) 0.894(2) 0.060(9) Uiso 1 1 d
H11 H 0.822(3) 0.193(3) 0.7835(15) 0.035(7) Uiso 1 1 d
H16 H 1.177(3) 0.437(3) 0.8628(15) 0.038(7) Uiso 1 1 d
H17 H 1.361(4) 0.537(3) 0.9381(16) 0.039(7) Uiso 1 1 d
H19 H 0.956(4) 0.869(3) 1.0055(16) 0.042(7) Uiso 1 1 d
H20 H 0.778(4) 0.770(3) 0.9288(17) 0.044(7) Uiso 1 1 d
H24 H 0.106(3) 0.463(3) 0.6814(16) 0.037(7) Uiso 1 1 d
H25 H -0.125(4) 0.555(3) 0.6039(16) 0.043(7) Uiso 1 1 d
H27 H 0.171(4) 0.840(3) 0.4848(18) 0.048(8) Uiso 1 1 d
H28 H 0.413(4) 0.736(3) 0.5557(18) 0.053(8) Uiso 1 1 d

loop_
_atom_site_aniso_label
_atom_site_aniso_U_11
_atom_site_aniso_U_22
_atom_site_aniso_U_33
_atom_site_aniso_U_23
_atom_site_aniso_U_13
_atom_site_aniso_U_12
Fe1 0.01887(14) 0.02401(15) 0.02072(14) -0.00126(10) -0.00207(10) -0.00285(10)
O1 0.0300(8) 0.0358(9) 0.0437(9) -0.0018(7) -0.0180(7) -0.0049(7)
O2 0.0436(9) 0.0307(8) 0.0299(8) -0.0059(6) -0.0103(7) -0.0080(7)
O3 0.0465(12) 0.1107(19) 0.0631(14) 0.0498(14) -0.0191(10) -0.0059(12)
O4 0.0283(8) 0.0563(11) 0.0419(9) -0.0137(8) -0.0129(7) 0.0014(8)
N1 0.0306(9) 0.0270(9) 0.0234(8) 0.0033(7) -0.0097(7) -0.0085(7)
N2 0.0291(10) 0.0571(13) 0.0275(10) -0.0004(9) -0.0058(8) 0.0067(9)
C1 0.0196(9) 0.0319(10) 0.0232(9) 0.0016(8) -0.0018(7) -0.0064(8)
C2 0.0271(10) 0.0320(11) 0.0204(9) 0.0025(8) -0.0049(8) -0.0086(8)
C3 0.0318(11) 0.0380(12) 0.0196(9) -0.0048(8) -0.0017(8) -0.0094(9)
C4 0.0279(11) 0.0314(11) 0.0324(11) -0.0079(9) 0.0029(9) -0.0022(9)
C5 0.0200(9) 0.0337(11) 0.0306(11) -0.0006(9) -0.0020(8) -0.0004(8)
C6 0.0236(10) 0.0456(13) 0.0234(10) -0.0092(9) 0.0007(8) -0.0064(9)
C7 0.0178(9) 0.0415(13) 0.0334(11) -0.0065(10) -0.0015(8) -0.0012(9)
C8 0.0258(11) 0.0515(15) 0.0365(12) -0.0095(11) 0.0024(9) -0.0180(10)
C9 0.0498(15) 0.0319(13) 0.0469(15) -0.0005(11) 0.0170(12) -0.0149(11)
C10 0.0334(12) 0.0557(16) 0.0257(11) 0.0134(11) 0.0031(10) 0.0000(11)
C11 0.0188(9) 0.0366(11) 0.0221(9) 0.0036(8) -0.0057(7) -0.0068(8)
C12 0.0214(9) 0.0345(11) 0.0235(9) 0.0022(8) -0.0061(7) -0.0092(8)
C13 0.0265(10) 0.0339(11) 0.0254(10) 0.0039(8) -0.0068(8) -0.0103(8)
C14 0.0301(11) 0.0318(11) 0.0275(10) 0.0034(9) -0.0080(8) -0.0090(9)
C15 0.0280(10) 0.0285(10) 0.0233(9) 0.0048(8) -0.0074(8) -0.0111(8)
C16 0.0315(11) 0.0211(10) 0.0328(11) -0.0022(8) -0.0099(9) -0.0037(8)
C17 0.0261(10) 0.0254(10) 0.0313(11) 0.0006(8) -0.0113(8) -0.0007(8)
C18 0.0268(10) 0.0232(9) 0.0207(9) 0.0039(7) -0.0070(7) -0.0094(8)
C19 0.0262(10) 0.0263(10) 0.0276(10) -0.0022(8) -0.0015(8) -0.0056(8)
C20 0.0224(10) 0.0321(11) 0.0355(11) 0.0000(9) -0.0064(9) -0.0042(8)
C21 0.0281(10) 0.0299(10) 0.0278(10) -0.0010(8) -0.0064(8) -0.0102(8)
C22 0.0299(11) 0.0270(10) 0.0328(11) -0.0020(9) -0.0105(9) -0.0067(8)
C23 0.0260(10) 0.0255(10) 0.0282(10) -0.0036(8) -0.0088(8) -0.0020(8)
C24 0.0280(10) 0.0284(11) 0.0316(11) 0.0023(9) -0.0070(9) -0.0034(8)
C25 0.0235(10) 0.0314(11) 0.0322(11) -0.0026(9) -0.0049(8) -0.0040(8)
C26 0.0250(10) 0.0363(11) 0.0240(10) -0.0020(9) -0.0054(8) 0.0038(8)
C27 0.0303(12) 0.0449(14) 0.0407(13) 0.0165(11) -0.0056(10) -0.0049(10)
C28 0.0255(11) 0.0425(13) 0.0472(14) 0.0084(11) -0.0090(10) -0.0092(10)

loop_
_atom_type_symbol
_atom_type_description
_atom_type_scat_dispersion_real
_atom_type_scat_dispersion_imag
_atom_type_scat_source
C C 0.0033 0.0016 'International Tables Vol C Tables 4.2.6.8 and 6.1.1.4'
H H 0.0000 0.0000 'International Tables Vol C Tables 4.2.6.8 and 6.1.1.4'
N N 0.0061 0.0033 'International Tables Vol C Tables 4.2.6.8 and 6.1.1.4'
O O 0.0106 0.0060 'International Tables Vol C Tables 4.2.6.8 and 6.1.1.4'
Fe Fe 0.3463 0.8444 'International Tables Vol C Tables 4.2.6.8 and 6.1.1.4'

loop_
_geom_angle_atom_site_label_1
_geom_angle_atom_site_label_2
_geom_angle_atom_site_label_3
_geom_angle
C2 Fe1 C1 41.23(8)
C2 Fe1 C3 40.75(9)
C2 Fe1 C4 69.07(9)
C2 Fe1 C5 69.18(9)
C2 Fe1 C6 123.79(9)
C2 Fe1 C7 107.73(9)
C2 Fe1 C8 121.86(10)
C3 Fe1 C1 68.88(9)
C3 Fe1 C6 158.43(9)
C4 Fe1 C1 69.07(9)
C4 Fe1 C3 40.98(9)
C4 Fe1 C6 160.18(9)
C4 Fe1 C7 156.62(9)
C4 Fe1 C8 120.08(10)
C5 Fe1 C1 41.20(8)
C5 Fe1 C3 68.65(9)
C5 Fe1 C4 40.67(9)
C5 Fe1 C6 125.28(9)
C5 Fe1 C7 161.72(9)
C5 Fe1 C8 156.60(10)
C6 Fe1 C1 109.55(9)
C7 Fe1 C1 124.71(9)
C7 Fe1 C3 121.53(9)
C7 Fe1 C6 40.44(9)
C8 Fe1 C1 159.69(10)
C8 Fe1 C3 105.30(10)
C8 Fe1 C6 68.33(9)
C8 Fe1 C7 40.55(10)
C9 Fe1 C1 159.19(10)
C9 Fe1 C2 157.41(10)
C9 Fe1 C3 121.00(10)
C9 Fe1 C4 105.53(10)
C9 Fe1 C5 121.83(10)
C9 Fe1 C6 68.38(10)
C9 Fe1 C7 68.08(10)
C9 Fe1 C8 40.51(11)
C10 Fe1 C1 123.86(10)
C10 Fe1 C2 159.99(10)
C10 Fe1 C3 158.44(10)
C10 Fe1 C4 122.83(10)
C10 Fe1 C5 108.36(10)
C10 Fe1 C6 40.37(10)
C10 Fe1 C7 68.03(10)
C10 Fe1 C8 68.53(11)
C10 Fe1 C9 41.06(11)
O1 N1 C18 117.97(17)
O2 N1 O1 123.44(17)
O2 N1 C18 118.58(17)
O3 N2 O4 124.1(2)
O3 N2 C26 118.2(2)
O4 N2 C26 117.7(2)
C2 C1 Fe1 68.83(11)
C2 C1 C11 130.36(19)
C5 C1 Fe1 68.88(11)
C5 C1 C2 106.93(18)
C5 C1 C11 122.68(18)
C11 C1 Fe1 125.66(14)
Fe1 C2 H2 125.5(15)
C1 C2 Fe1 69.94(11)
C1 C2 H2 127.2(15)
C3 C2 Fe1 69.87(12)
C3 C2 C1 108.14(19)
C3 C2 H2 124.6(15)
Fe1 C3 H3 124.5(17)
C2 C3 Fe1 69.38(12)
C2 C3 C4 108.36(19)
C2 C3 H3 124.9(17)
C4 C3 Fe1 69.34(12)
C4 C3 H3 126.6(17)
Fe1 C4 H4 123.9(15)
C3 C4 Fe1 69.69(12)
C3 C4 H4 126.7(15)
C5 C4 Fe1 69.64(12)
C5 C4 C3 108.0(2)
C5 C4 H4 125.3(15)
Fe1 C5 H5 124.8(14)
C1 C5 Fe1 69.91(11)
C1 C5 H5 123.3(15)
C4 C5 Fe1 69.70(12)
C4 C5 C1 108.60(19)
C4 C5 H5 128.1(14)
Fe1 C6 H6 124.7(15)
C7 C6 Fe1 69.74(12)
C7 C6 H6 127.0(15)
C10 C6 Fe1 69.34(13)
C10 C6 C7 107.9(2)
C10 C6 H6 125.0(15)
Fe1 C7 H7 122.9(17)
C6 C7 Fe1 69.82(12)
C6 C7 C8 108.5(2)
C6 C7 H7 126.7(17)
C8 C7 Fe1 69.72(13)
C8 C7 H7 124.7(17)
Fe1 C8 H8 123.9(17)
C7 C8 Fe1 69.74(12)
C7 C8 H8 125.2(18)
C9 C8 Fe1 69.35(14)
C9 C8 C7 107.6(2)
C9 C8 H8 127.1(18)
Fe1 C9 H9 124(2)
C8 C9 Fe1 70.14(14)
C8 C9 C10 108.0(2)
C8 C9 H9 129(2)
C10 C9 Fe1 69.44(14)
C10 C9 H9 123(2)
Fe1 C10 H10 123(2)
C6 C10 Fe1 70.30(13)
C6 C10 C9 108.0(2)
C6 C10 H10 123(2)
C9 C10 Fe1 69.50(14)
C9 C10 H10 129(2)
C1 C11 H11 113.1(15)
C12 C11 C1 129.79(19)
C12 C11 H11 117.1(15)
C11 C12 C13 119.27(18)
C11 C12 C21 123.36(19)
C13 C12 C21 117.37(19)
C14 C13 C12 176.3(2)
C13 C14 C15 175.3(2)
C16 C15 C14 118.88(19)
C20 C15 C14 122.02(19)
C20 C15 C16 119.09(19)
C15 C16 H16 117.0(15)
C17 C16 C15 120.7(2)
C17 C16 H16 122.2(15)
C16 C17 H17 119.4(16)
C18 C17 C16 118.48(19)
C18 C17 H17 122.0(16)
C17 C18 N1 118.62(17)
C17 C18 C19 122.38(19)
C19 C18 N1 118.98(18)
C18 C19 H19 120.7(17)
C20 C19 C18 118.8(2)
C20 C19 H19 120.4(17)
C15 C20 H20 118.3(17)
C19 C20 C15 120.5(2)
C19 C20 H20 121.2(17)
C22 C21 C12 178.2(2)
C21 C22 C23 175.3(2)
C24 C23 C22 119.7(2)
C28 C23 C22 121.01(19)
C28 C23 C24 119.31(19)
C23 C24 H24 119.2(15)
C25 C24 C23 120.5(2)
C25 C24 H24 120.2(15)
C24 C25 H25 118.5(16)
C26 C25 C24 118.5(2)
C26 C25 H25 123.0(16)
C25 C26 N2 119.0(2)
C27 C26 N2 118.2(2)
C27 C26 C25 122.9(2)
C26 C27 C28 118.4(2)
C26 C27 H27 120.1(18)
C28 C27 H27 121.4(18)
C23 C28 H28 119.3(17)
C27 C28 C23 120.4(2)
C27 C28 H28 119.8(17)

loop_
_geom_bond_atom_site_label_1
_geom_bond_atom_site_label_2
_geom_bond_distance
Fe1 C1 2.049(2)
Fe1 C2 2.034(2)
Fe1 C3 2.040(2)
Fe1 C4 2.036(2)
Fe1 C5 2.035(2)
Fe1 C6 2.041(2)
Fe1 C7 2.040(2)
Fe1 C8 2.040(2)
Fe1 C9 2.029(2)
Fe1 C10 2.028(2)
O1 N1 1.233(2)
O2 N1 1.224(2)
O3 N2 1.218(3)
O4 N2 1.232(3)
N1 C18 1.465(2)
N2 C26 1.472(3)
C1 C2 1.438(3)
C1 C5 1.437(3)
C1 C11 1.445(3)
C2 C3 1.418(3)
C2 H2 0.92(2)
C3 C4 1.427(3)
C3 H3 0.91(3)
C4 C5 1.414(3)
C4 H4 1.00(3)
C5 H5 0.93(2)
C6 C7 1.410(3)
C6 C10 1.404(4)
C6 H6 0.97(3)
C7 C8 1.414(3)
C7 H7 0.96(3)
C8 C9 1.409(4)
C8 H8 0.97(3)
C9 C10 1.423(4)
C9 H9 0.91(3)
C10 H10 0.86(3)
C11 C12 1.355(3)
C11 H11 0.95(3)
C12 C13 1.434(3)
C12 C21 1.437(3)
C13 C14 1.197(3)
C14 C15 1.435(3)
C15 C16 1.399(3)
C15 C20 1.398(3)
C16 C17 1.380(3)
C16 H16 0.94(3)
C17 C18 1.379(3)
C17 H17 0.92(3)
C18 C19 1.381(3)
C19 C20 1.377(3)
C19 H19 0.92(3)
C20 H20 0.91(3)
C21 C22 1.199(3)
C22 C23 1.434(3)
C23 C24 1.398(3)
C23 C28 1.393(3)
C24 C25 1.378(3)
C24 H24 0.96(3)
C25 C26 1.376(3)
C25 H25 0.97(3)
C26 C27 1.374(3)
C27 C28 1.386(3)
C27 H27 0.92(3)
C28 H28 0.96(3)
